data_7231048
loop_
_publ_author_name
'Enamullah, Mohammed'
'Vasylyeva, Vera'
'Quddus, Mohammad Abdul'
'Islam, Mohammad Khairul'
'H\"ofert, Simon-Patrick'
'Janiak, Christoph'

_publ_section_title
;
 Spontaneous resolution of a \D/\L-chiral-at-metal pseudo-tetrahedral
 Schiff-base zinc complex to a racemic conglomerate with C--H&#x22EF;O
 organized 41- and 43-helices
;
_journal_issue 33
_journal_name_full CrystEngComm
_journal_page_first 4724
_journal_paper_doi 10.1039/C8CE00839F
_journal_volume 20
_journal_year 2018
_chemical_absolute_configuration ad
_chemical_formula_moiety 'C24 H18 N4 O2 Zn'
_chemical_formula_sum 'C24 H18 N4 O2 Zn'
_chemical_formula_weight 459.79
_chemical_name_systematic \L-bis[N-2-(pyridyl)salicylaldiminato-\k^2^N,O]zinc(II)
_space_group_crystal_system tetragonal
_space_group_IT_number 96
_space_group_name_Hall 'P 4nw 2abw'
_space_group_name_H-M_alt 'P 43 21 2'
_symmetry_space_group_name_Hall 'P 4nw 2abw'
_symmetry_space_group_name_H-M 'P 43 21 2'
_atom_sites_solution_hydrogens geom
_atom_sites_solution_primary direct
_atom_sites_solution_secondary difmap
_audit_creation_method SHELXL-2014/7
_audit_update_record
;
2018-05-20 deposited with the CCDC.
2018-06-29 downloaded from the CCDC.
;
_cell_angle_alpha 90
_cell_angle_beta 90
_cell_angle_gamma 90
_cell_formula_units_Z 4
_cell_length_a 9.8663(6)
_cell_length_b 9.8663(6)
_cell_length_c 21.1146(17)
_cell_measurement_reflns_used 9914
_cell_measurement_temperature 150(2)
_cell_measurement_theta_max 32.608
_cell_measurement_theta_min 2.277
_cell_volume 2055.4(2)
_computing_cell_refinement 'SAINT (Bruker, 2014)'
_computing_data_collection 'APEX2 (Bruker, 2014)'
_computing_data_reduction 'SAINT (Bruker, 2014)'
_computing_molecular_graphics 'DIAMOND 3.2 (Crystal Impact, 2015)'
_computing_publication_material 'SHELXL-2017/1 (Sheldrick, 2015b)'
_computing_structure_refinement 'SHELXL-2017/1 (Sheldrick, 2015b)'
_computing_structure_solution 'SHELXT-2015 (Sheldrick 2015a)'
_diffrn_ambient_temperature 150(2)
_diffrn_measured_fraction_theta_full 1.000
_diffrn_measured_fraction_theta_max 0.999
_diffrn_measurement_device_type 'Bruker Kappa APEX-II CCD area detector'
_diffrn_measurement_method '\w scans'
_diffrn_radiation_monochromator 'multilayer mirror'
_diffrn_radiation_source 'microfocus sealed tube'
_diffrn_radiation_type MoK\a
_diffrn_radiation_wavelength 0.71073
_diffrn_reflns_av_R_equivalents 0.0289
_diffrn_reflns_av_unetI/netI 0.0147
_diffrn_reflns_Laue_measured_fraction_full 1.000
_diffrn_reflns_Laue_measured_fraction_max 0.999
_diffrn_reflns_limit_h_max 13
_diffrn_reflns_limit_h_min -13
_diffrn_reflns_limit_k_max 13
_diffrn_reflns_limit_k_min -13
_diffrn_reflns_limit_l_max 27
_diffrn_reflns_limit_l_min -27
_diffrn_reflns_number 37194
_diffrn_reflns_point_group_measured_fraction_full 1.000
_diffrn_reflns_point_group_measured_fraction_max 1.000
_diffrn_reflns_theta_full 25.242
_diffrn_reflns_theta_max 27.998
_diffrn_reflns_theta_min 2.278
_exptl_absorpt_coefficient_mu 1.224
_exptl_absorpt_correction_T_max 0.7469
_exptl_absorpt_correction_T_min 0.6973
_exptl_absorpt_correction_type multi-scan
_exptl_absorpt_process_details '(<i>SADABS</i>; Sheldrick, 2012)'
_exptl_crystal_colour yellow
_exptl_crystal_density_diffrn 1.486
_exptl_crystal_density_method 'not measured'
_exptl_crystal_description Block
_exptl_crystal_F_000 944
_exptl_crystal_recrystallization_method 'Re-crystallisation from solvent: ethanol/methanol'
_exptl_crystal_size_max 0.150
_exptl_crystal_size_mid 0.100
_exptl_crystal_size_min 0.080
_refine_diff_density_max 0.231
_refine_diff_density_min -0.146
_refine_diff_density_rms 0.039
_refine_ls_abs_structure_details
;
 Flack x determined using 940 quotients [(I+)-(I-)]/[(I+)+(I-)]
 (Parsons, Flack and Wagner, Acta Cryst. B69 (2013) 249-259).
;
_refine_ls_abs_structure_Flack 0.012(3)
_refine_ls_extinction_method none
_refine_ls_goodness_of_fit_ref 1.137
_refine_ls_hydrogen_treatment constr
_refine_ls_matrix_type full
_refine_ls_number_parameters 141
_refine_ls_number_reflns 2477
_refine_ls_number_restraints 0
_refine_ls_restrained_S_all 1.137
_refine_ls_R_factor_all 0.0187
_refine_ls_R_factor_gt 0.0178
_refine_ls_shift/su_max 0.001
_refine_ls_shift/su_mean 0.000
_refine_ls_structure_factor_coef Fsqd
_refine_ls_weighting_details 'w=1/[\s^2^(Fo^2^)+(0.0215P)^2^+0.4547P] where P=(Fo^2^+2Fc^2^)/3'
_refine_ls_weighting_scheme calc
_refine_ls_wR_factor_gt 0.0473
_refine_ls_wR_factor_ref 0.0477
_reflns_Friedel_coverage 0.650
_reflns_Friedel_fraction_full 1.000
_reflns_Friedel_fraction_max 1.000
_reflns_number_gt 2413
_reflns_number_total 2477
_reflns_threshold_expression 'I > 2\s(I)'
_cod_data_source_file c8ce00839f2.cif
_cod_data_source_block ZnS2(N)
_cod_depositor_comments 'Adding full bibliography for 7231045--7231052.cif.'
_cod_original_cell_volume 2055.4(3)
_cod_database_code 7231048
_shelx_shelxl_version_number 2014/7
_shelx_space_group_comment
;
The symmetry employed for this shelxl refinement is uniquely defined
by the following loop, which should always be used as a source of
symmetry information in preference to the above space-group names.
They are only intended as comments.
;
_shelx_estimated_absorpt_t_min 0.838
_shelx_estimated_absorpt_t_max 0.908

loop_
_space_group_symop_operation_xyz
'x, y, z'
'-y+1/2, x+1/2, z+3/4'
'y+1/2, -x+1/2, z+1/4'
'x+1/2, -y+1/2, -z+1/4'
'-x+1/2, y+1/2, -z+3/4'
'-x, -y, z+1/2'
'y, x, -z'
'-y, -x, -z+1/2'

loop_
_atom_site_label
_atom_site_type_symbol
_atom_site_fract_x
_atom_site_fract_y
_atom_site_fract_z
_atom_site_U_iso_or_equiv
_atom_site_adp_type
_atom_site_occupancy
_atom_site_site_symmetry_order
_atom_site_calc_flag
_atom_site_refinement_flags_posn
_atom_site_refinement_flags_adp
_atom_site_refinement_flags_occupancy
Zn Zn 0.65598(2) 0.65598(2) 0.0000 0.01787(8) Uani 1 2 d S T P
O O 0.84568(14) 0.64259(13) 0.02746(6) 0.0226(3) Uani 1 1 d . . .
N1 N 0.67593(15) 0.51828(15) -0.06874(6) 0.0180(3) Uani 1 1 d . . .
N2 N 0.45475(16) 0.57298(16) -0.08624(7) 0.0228(3) Uani 1 1 d . . .
C1 C 0.93396(17) 0.55533(17) 0.00684(8) 0.0180(3) Uani 1 1 d . . .
C2 C 1.06626(19) 0.5540(2) 0.03395(9) 0.0236(4) Uani 1 1 d . . .
H2 H 1.0872 0.6168 0.0666 0.028 Uiso 1 1 calc R U .
C3 C 1.1644(2) 0.4647(2) 0.01421(8) 0.0269(4) Uani 1 1 d . . .
H3 H 1.2511 0.4665 0.0338 0.032 Uiso 1 1 calc R U .
C4 C 1.1394(2) 0.3709(2) -0.03433(9) 0.0280(4) Uani 1 1 d . . .
H4 H 1.2079 0.3096 -0.0478 0.034 Uiso 1 1 calc R U .
C5 C 1.0137(2) 0.36984(19) -0.06183(9) 0.0244(4) Uani 1 1 d . . .
H5 H 0.9961 0.3071 -0.0949 0.029 Uiso 1 1 calc R U .
C6 C 0.90915(18) 0.45884(19) -0.04268(8) 0.0187(3) Uani 1 1 d . . .
C7 C 0.78423(19) 0.44608(18) -0.07661(8) 0.0200(3) Uani 1 1 d . . .
H7 H 0.7804 0.3776 -0.1082 0.024 Uiso 1 1 calc R U .
C8 C 0.55815(18) 0.49612(19) -0.10594(8) 0.0193(4) Uani 1 1 d . . .
C9 C 0.5493(2) 0.4076(2) -0.15716(9) 0.0300(4) Uani 1 1 d . . .
H9 H 0.6258 0.3572 -0.1709 0.036 Uiso 1 1 calc R U .
C10 C 0.4255(2) 0.3956(2) -0.18731(10) 0.0349(5) Uani 1 1 d . . .
H10 H 0.4153 0.3349 -0.2219 0.042 Uiso 1 1 calc R U .
C11 C 0.3167(2) 0.4721(2) -0.16705(10) 0.0324(5) Uani 1 1 d . . .
H11 H 0.2306 0.4645 -0.1869 0.039 Uiso 1 1 calc R U .
C12 C 0.3370(2) 0.5602(2) -0.11705(10) 0.0296(4) Uani 1 1 d . . .
H12 H 0.2630 0.6148 -0.1038 0.036 Uiso 1 1 calc R U .

loop_
_atom_site_aniso_label
_atom_site_aniso_U_11
_atom_site_aniso_U_22
_atom_site_aniso_U_33
_atom_site_aniso_U_23
_atom_site_aniso_U_13
_atom_site_aniso_U_12
Zn 0.01808(9) 0.01808(9) 0.01747(13) -0.00206(8) 0.00206(8) 0.00321(11)
O 0.0199(6) 0.0237(6) 0.0243(6) -0.0074(5) -0.0020(5) 0.0030(6)
N1 0.0190(8) 0.0204(7) 0.0145(6) -0.0004(5) -0.0002(5) 0.0006(6)
N2 0.0211(8) 0.0234(8) 0.0240(7) 0.0018(6) 0.0012(6) 0.0015(6)
C1 0.0193(8) 0.0183(8) 0.0165(8) 0.0013(7) 0.0014(6) 0.0002(6)
C2 0.0225(9) 0.0267(10) 0.0216(9) -0.0011(7) -0.0036(7) -0.0016(7)
C3 0.0189(8) 0.0339(10) 0.0279(9) 0.0034(7) -0.0032(7) 0.0029(8)
C4 0.0241(10) 0.0318(11) 0.0280(9) 0.0019(7) 0.0035(8) 0.0109(8)
C5 0.0271(9) 0.0248(10) 0.0213(8) -0.0021(7) 0.0021(7) 0.0067(7)
C6 0.0204(9) 0.0204(9) 0.0154(7) 0.0015(6) 0.0002(6) 0.0031(7)
C7 0.0251(9) 0.0198(8) 0.0151(7) -0.0017(6) 0.0003(7) 0.0012(7)
C8 0.0202(8) 0.0219(8) 0.0157(8) 0.0032(6) 0.0004(6) -0.0013(6)
C9 0.0255(10) 0.0392(11) 0.0254(9) -0.0086(8) -0.0013(8) 0.0025(9)
C10 0.0329(12) 0.0471(13) 0.0248(9) -0.0086(9) -0.0058(8) -0.0059(10)
C11 0.0228(10) 0.0459(12) 0.0287(10) 0.0071(9) -0.0063(8) -0.0061(9)
C12 0.0219(9) 0.0333(10) 0.0337(10) 0.0060(8) -0.0004(9) 0.0020(9)

loop_
_atom_type_symbol
_atom_type_description
_atom_type_scat_dispersion_real
_atom_type_scat_dispersion_imag
_atom_type_scat_source
C C 0.0033 0.0016 'International Tables Vol C Tables 4.2.6.8 and 6.1.1.4'
H H 0.0000 0.0000 'International Tables Vol C Tables 4.2.6.8 and 6.1.1.4'
N N 0.0061 0.0033 'International Tables Vol C Tables 4.2.6.8 and 6.1.1.4'
O O 0.0106 0.0060 'International Tables Vol C Tables 4.2.6.8 and 6.1.1.4'
Zn Zn 0.2839 1.4301 'International Tables Vol C Tables 4.2.6.8 and 6.1.1.4'

loop_
_geom_angle_atom_site_label_1
_geom_angle_atom_site_label_2
_geom_angle_atom_site_label_3
_geom_angle
_geom_angle_site_symmetry_1
_geom_angle_site_symmetry_3
O Zn O 102.44(8) . 7
O Zn N1 94.29(5) . .
O Zn N1 116.12(5) 7 .
O Zn N1 116.12(5) . 7
O Zn N1 94.29(5) 7 7
N1 Zn N1 131.44(8) . 7
C1 O Zn 125.76(11) . .
C7 N1 C8 121.31(15) . .
C7 N1 Zn 123.28(12) . .
C8 N1 Zn 115.22(11) . .
C12 N2 C8 117.25(16) . .
O C1 C2 119.02(16) . .
O C1 C6 124.69(16) . .
C2 C1 C6 116.28(16) . .
C3 C2 C1 121.98(18) . .
C3 C2 H2 119.0 . .
C1 C2 H2 119.0 . .
C2 C3 C4 121.37(18) . .
C2 C3 H3 119.3 . .
C4 C3 H3 119.3 . .
C5 C4 C3 118.28(18) . .
C5 C4 H4 120.9 . .
C3 C4 H4 120.9 . .
C4 C5 C6 122.34(18) . .
C4 C5 H5 118.8 . .
C6 C5 H5 118.8 . .
C5 C6 C7 115.50(16) . .
C5 C6 C1 119.74(17) . .
C7 C6 C1 124.75(16) . .
N1 C7 C6 126.73(16) . .
N1 C7 H7 116.6 . .
C6 C7 H7 116.6 . .
N2 C8 C9 123.29(17) . .
N2 C8 N1 111.41(15) . .
C9 C8 N1 125.30(16) . .
C10 C9 C8 117.83(19) . .
C10 C9 H9 121.1 . .
C8 C9 H9 121.1 . .
C11 C10 C9 119.83(19) . .
C11 C10 H10 120.1 . .
C9 C10 H10 120.1 . .
C10 C11 C12 117.92(19) . .
C10 C11 H11 121.0 . .
C12 C11 H11 121.0 . .
N2 C12 C11 123.83(19) . .
N2 C12 H12 118.1 . .
C11 C12 H12 118.1 . .

loop_
_geom_bond_atom_site_label_1
_geom_bond_atom_site_label_2
_geom_bond_distance
_geom_bond_site_symmetry_2
Zn O 1.9638(13) .
Zn O 1.9638(13) 7
Zn N1 1.9978(14) .
Zn N1 1.9978(14) 7
O C1 1.300(2) .
N1 C7 1.295(2) .
N1 C8 1.420(2) .
N2 C12 1.337(3) .
N2 C8 1.337(2) .
C1 C2 1.425(2) .
C1 C6 1.435(2) .
C2 C3 1.374(3) .
C2 H2 0.9500 .
C3 C4 1.403(3) .
C3 H3 0.9500 .
C4 C5 1.370(3) .
C4 H4 0.9500 .
C5 C6 1.414(3) .
C5 H5 0.9500 .
C6 C7 1.431(2) .
C7 H7 0.9500 .
C8 C9 1.393(3) .
C9 C10 1.382(3) .
C9 H9 0.9500 .
C10 C11 1.380(3) .
C10 H10 0.9500 .
C11 C12 1.382(3) .
C11 H11 0.9500 .
C12 H12 0.9500 .

loop_
_geom_hbond_atom_site_label_D
_geom_hbond_atom_site_label_H
_geom_hbond_atom_site_label_A
_geom_hbond_distance_DH
_geom_hbond_distance_HA
_geom_hbond_distance_DA
_geom_hbond_angle_DHA
_geom_hbond_site_symmetry_A
C7 H7 O 0.95 2.55 3.316(2) 137.7 2_644
C9 H9 O 0.95 2.53 3.394(2) 150.7 2_644

loop_
_geom_torsion_atom_site_label_1
_geom_torsion_atom_site_label_2
_geom_torsion_atom_site_label_3
_geom_torsion_atom_site_label_4
_geom_torsion
Zn O C1 C2 -176.74(12)
Zn O C1 C6 4.0(2)
O C1 C2 C3 -179.81(17)
C6 C1 C2 C3 -0.5(3)
C1 C2 C3 C4 0.7(3)
C2 C3 C4 C5 -0.2(3)
C3 C4 C5 C6 -0.5(3)
C4 C5 C6 C7 179.30(17)
C4 C5 C6 C1 0.6(3)
O C1 C6 C5 179.15(16)
C2 C1 C6 C5 -0.1(3)
O C1 C6 C7 0.6(3)
C2 C1 C6 C7 -178.67(16)
C8 N1 C7 C6 179.54(16)
Zn N1 C7 C6 -5.7(3)
C5 C6 C7 N1 -178.12(17)
C1 C6 C7 N1 0.5(3)
C12 N2 C8 C9 1.6(3)
C12 N2 C8 N1 -179.18(15)
C7 N1 C8 N2 174.35(16)
Zn N1 C8 N2 -0.78(18)
C7 N1 C8 C9 -6.5(3)
Zn N1 C8 C9 178.41(15)
N2 C8 C9 C10 -2.5(3)
N1 C8 C9 C10 178.37(19)
C8 C9 C10 C11 1.3(3)
C9 C10 C11 C12 0.7(3)
C8 N2 C12 C11 0.6(3)
C10 C11 C12 N2 -1.7(3)
